data_2006923
loop_
_publ_author_name
'Robinson, Paul D.'
'Groziak, Michael P.'
'Chen, Liya'

_publ_section_title
;
 A 2-Alkyl Substituted 2,3,1-Benzodiazaborine
;
_journal_issue 1
_journal_name_full 'Acta Crystallographica Section C'
_journal_page_first 71
_journal_page_last 73
_journal_paper_doi 10.1107/S0108270197012432
_journal_volume 54
_journal_year 1998
_chemical_formula_moiety 'C8 H9 B N2 O'
_chemical_formula_sum 'C8 H9 B N2 O'
_chemical_formula_weight 159.98
_chemical_name_systematic ?
_space_group_IT_number 14
_symmetry_cell_setting monoclinic
_symmetry_space_group_name_Hall '-P 2yn'
_symmetry_space_group_name_H-M 'P 1 21/n 1'
_cell_angle_alpha 90.00
_cell_angle_beta 100.151(10)
_cell_angle_gamma 90.00
_cell_formula_units_Z 4
_cell_length_a 4.7100(10)
_cell_length_b 14.5119(15)
_cell_length_c 12.2120(8)
_cell_measurement_reflns_used 25
_cell_measurement_temperature 296
_cell_measurement_theta_max 17.42
_cell_measurement_theta_min 12.28
_cell_volume 821.6(2)
_computing_cell_refinement 'MSC/AFC Diffractometer Control Software'
_computing_data_collection
;MSC/AFC Diffractometer Control Software (Molecular Structure Corporation,
 1996)
;
_computing_data_reduction 'TEXSAN PROCESS  (Molecular Structure Corporation, 1995)'
_computing_molecular_graphics 'TEXSAN ORTEP (Johnson, 1965)'
_computing_publication_material 'TEXSAN, SHELXL93, and PLATON (Spek, 1990)'
_computing_structure_refinement 'TEXSAN LS and SHELXL93 (Sheldrick, 1993)'
_computing_structure_solution 'TEXSAN SHELXS86 (Sheldrick, 1985)'
_diffrn_ambient_temperature 296
_diffrn_measurement_device_type 'Rigaku AFC-5S diffractometer'
_diffrn_measurement_method '\w scans (rate 4\% min^-1^ in \w)'
_diffrn_radiation_monochromator graphite
_diffrn_radiation_source 'X-ray tube'
_diffrn_radiation_type 'Mo K\a'
_diffrn_radiation_wavelength 0.71069
_diffrn_reflns_av_R_equivalents 0.0192
_diffrn_reflns_av_sigmaI/netI 0.0442
_diffrn_reflns_limit_h_max 5
_diffrn_reflns_limit_h_min 0
_diffrn_reflns_limit_k_max 17
_diffrn_reflns_limit_k_min 0
_diffrn_reflns_limit_l_max 14
_diffrn_reflns_limit_l_min -14
_diffrn_reflns_number 1648
_diffrn_reflns_theta_max 25.05
_diffrn_reflns_theta_min 2.20
_diffrn_standards_decay_% -1.6
_diffrn_standards_interval_count 100
_diffrn_standards_number 3
_exptl_absorpt_coefficient_mu 0.086
_exptl_absorpt_correction_type none
_exptl_crystal_colour colorless
_exptl_crystal_density_diffrn 1.293
_exptl_crystal_density_meas ?
_exptl_crystal_description prism
_exptl_crystal_F_000 336
_exptl_crystal_size_max 0.35
_exptl_crystal_size_mid 0.34
_exptl_crystal_size_min 0.18
_refine_diff_density_max 0.165
_refine_diff_density_min -0.148
_refine_ls_extinction_coef 0.038(4)
_refine_ls_extinction_method SHELXL
_refine_ls_goodness_of_fit_all 1.006
_refine_ls_goodness_of_fit_obs 1.086
_refine_ls_hydrogen_treatment mixed
_refine_ls_matrix_type full
_refine_ls_number_parameters 115
_refine_ls_number_reflns 1460
_refine_ls_number_restraints 0
_refine_ls_restrained_S_all 1.006
_refine_ls_restrained_S_obs 1.086
_refine_ls_R_factor_all 0.0911
_refine_ls_R_factor_gt 0.0343
_refine_ls_shift/esd_max 0.002
_refine_ls_shift/esd_mean 0.000
_refine_ls_structure_factor_coef Fsqd
_refine_ls_weighting_details 'w = 1/[\s^2^(Fo^2^)+(0.0383P)^2^+0.1415P] where P=(Fo^2^+2Fc^2^)/3'
_refine_ls_weighting_scheme calc
_refine_ls_wR_factor_all 0.1031
_refine_ls_wR_factor_ref 0.0819
_reflns_number_gt 839
_reflns_number_total 1460
_reflns_threshold_expression I>2\s(I)
_cod_data_source_file fg1385.cif
_cod_data_source_block default
_cod_depositor_comments
;
The following automatic conversions were performed:

'_exptl_crystal_density_meas' value 'not measured' was changed to '?'
- the value is perceived as not measured.

Automatic conversion script
Id: cif_fix_values 3008 2015-01-20 13:52:24Z robertas 
;
_cod_original_sg_symbol_H-M 'P 21/n'
_cod_database_code 2006923

loop_
_symmetry_equiv_pos_as_xyz
'x, y, z'
'-x+1/2, y+1/2, -z+1/2'
'-x, -y, -z'
'x+1/2, -y+1/2, z+1/2'

loop_
_atom_site_aniso_label
_atom_site_aniso_U_11
_atom_site_aniso_U_22
_atom_site_aniso_U_33
_atom_site_aniso_U_12
_atom_site_aniso_U_13
_atom_site_aniso_U_23
O1 .0581(10) .0618(10) .0356(8) .0091(8) .0010(7) -.0062(8)
B1 .0398(12) .0450(13) .0364(12) -.0073(11) .0047(10) -.0014(10)
N2 .0423(10) .0489(10) .0362(9) -.0004(8) .0029(7) -.0015(8)
N3 .0559(11) .0585(11) .0319(9) -.0063(10) .0031(8) -.0007(8)
C2 .0492(13) .0557(14) .0549(13) .0029(11) -.0001(10) .0024(11)
C4 .0565(14) .0592(14) .0358(12) -.0094(12) .0109(10) -.0089(10)
C4a .0441(12) .0442(11) .0456(12) -.0084(10) .0102(10) -.0051(9)
C5 .0575(15) .0563(14) .0593(14) -.0065(12) .0169(12) -.0146(11)
C6 .0546(15) .0500(14) .085(2) .0048(12) .0157(13) -.0079(13)
C7 .0549(15) .0541(14) .0679(15) .0059(12) .0011(12) .0056(11)
C8 .0534(14) .0530(13) .0454(13) -.0010(11) .0043(10) .0001(10)
C8a .0397(11) .0439(12) .0385(11) -.0073(9) .0055(9) .0007(9)

loop_
_atom_site_label
_atom_site_fract_x
_atom_site_fract_y
_atom_site_fract_z
_atom_site_U_iso_or_equiv
_atom_site_thermal_displace_type
_atom_site_calc_flag
_atom_site_refinement_flags
_atom_site_occupancy
_atom_site_disorder_group
_atom_site_type_symbol
O1 -.1851(3) .27957(10) .84732(12) .0527(5) Uani d . 1 . O
B1 -.1439(5) .2348(2) .7538(2) .0406(5) Uani d . 1 . B
N2 -.3128(3) .26618(11) .65138(12) .0429(4) Uani d . 1 . N
N3 -.2915(4) .23175(13) .54856(12) .0494(5) Uani d . 1 . N
C2 -.5256(5) .33980(15) .6445(2) .0544(6) Uani d . 1 . C
C4 -.1061(5) .1671(2) .5432(2) .0502(6) Uani d . 1 . C
C4a .0807(4) .12487(14) .6352(2) .0444(5) Uani d . 1 . C
C5 .2687(5) .0534(2) .6180(2) .0569(6) Uani d . 1 . C
C6 .4404(5) .0127(2) .7064(2) .0628(7) Uani d . 1 . C
C7 .4300(5) .0422(2) .8136(2) .0602(6) Uani d . 1 . C
C8 .2483(5) .11257(15) .8313(2) .0511(6) Uani d . 1 . C
C8a .0677(4) .15593(13) .74315(15) .0408(5) Uani d . 1 . C
H1 -.086(6) .2643(18) .907(2) .081(9) Uiso d . 1 . H
H2a -.5646 .3529 .7174 .082 Uiso calc R 1 . H
H2b -.7004 .3209 .5970 .082 Uiso calc R 1 . H
H2c -.4519 .3942 .6145 .082 Uiso calc R 1 . H
H4 -.0920 .1457 .4726 .060 Uiso calc R 1 . H
H5 .2762 .0338 .5460 .068 Uiso calc R 1 . H
H6 .5644 -.0347 .6947 .075 Uiso calc R 1 . H
H7 .5465 .0142 .8738 .072 Uiso calc R 1 . H
H8 .2453 .1319 .9037 .061 Uiso calc R 1 . H

loop_
_atom_type_symbol
_atom_type_description
_atom_type_scat_dispersion_real
_atom_type_scat_dispersion_imag
_atom_type_scat_source
C C 0.0033 0.0016 'International Tables Vol C Tables 4.2.6.8 and 6.1.1.4'
H H 0.0000 0.0000 'International Tables Vol C Tables 4.2.6.8 and 6.1.1.4'
O O 0.0106 0.0060 'International Tables Vol C Tables 4.2.6.8 and 6.1.1.4'
B B 0.0013 0.0007 'International Tables Vol C Tables 4.2.6.8 and 6.1.1.4'
N N 0.0061 0.0033 'International Tables Vol C Tables 4.2.6.8 and 6.1.1.4'

loop_
_geom_angle_atom_site_label_1
_geom_angle_atom_site_label_2
_geom_angle_atom_site_label_3
_geom_angle
_geom_angle_publ_flag
B1 O1 H1 118.1(18) yes
N3 N2 B1 124.4(2) yes
N3 N2 C2 112.0(2) yes
B1 N2 C2 123.6(2) yes
C4 N3 N2 118.1(2) yes
N3 C4 C4a 126.6(2) yes
C5 C4a C8a 120.7(2) no
C5 C4a C4 120.9(2) no
C8a C4a C4 118.4(2) yes
C6 C5 C4a 120.2(2) no
C5 C6 C7 119.9(2) no
C8 C7 C6 120.3(2) no
C8 C8a C4a 117.2(2) no
C8 C8a B1 125.8(2) yes
C4a C8a B1 117.0(2) yes
C7 C8 C8a 121.7(2) no
O1 B1 N2 116.3(2) yes
O1 B1 C8a 128.2(2) yes
N2 B1 C8a 115.5(2) yes
C5 C6 H6 120.03 no
C7 C6 H6 120.03 no
C8 C7 H7 119.85 no
C6 C7 H7 119.85 no
C7 C8 H8 119.17 no
C8a C8 H8 119.17 no
N2 C2 H2a 109.47 no
N2 C2 H2b 109.47 no
H2a C2 H2b 109.5 no
N2 C2 H2c 109.47 no
H2a C2 H2c 109.5 no
H2b C2 H2c 109.5 no
N3 C4 H4 116.70 no
C4a C4 H4 116.70 no
C6 C5 H5 119.91 no
C4a C5 H5 119.91 no

loop_
_geom_bond_atom_site_label_1
_geom_bond_atom_site_label_2
_geom_bond_site_symmetry_2
_geom_bond_distance
_geom_bond_publ_flag
O1 B1 . 1.357(3) yes
N2 N3 . 1.371(2) yes
N2 B1 . 1.433(3) yes
N2 C2 . 1.457(3) yes
N3 C4 . 1.291(3) yes
C4 C4a . 1.437(3) yes
C4a C5 . 1.403(3) no
C4a C8a . 1.404(3) yes
C5 C6 . 1.364(3) no
C6 C7 . 1.387(3) no
C7 C8 . 1.373(3) no
C8a C8 . 1.398(3) no
C8a B1 . 1.539(3) yes
C8 H8 . .93 no
C2 H2a . .96 no
C2 H2b . .96 no
C2 H2c . .96 no
C4 H4 . .93 no
C5 H5 . .93 no
C6 H6 . .93 no
C7 H7 . .93 no

loop_
_geom_hbond_atom_site_label_D
_geom_hbond_atom_site_label_H
_geom_hbond_atom_site_label_A
_geom_hbond_site_symmetry_A
_geom_hbond_distance_DH
_geom_hbond_distance_HA
_geom_hbond_distance_DA
_geom_hbond_angle_DHA
_geom_hbond_publ_flag
O1 H1 N3 4_555 0.82(3) 2.02(3) 2.810(2) 161(3) yes

loop_
_geom_torsion_atom_site_label_1
_geom_torsion_atom_site_label_2
_geom_torsion_atom_site_label_3
_geom_torsion_atom_site_label_4
_geom_torsion
_geom_torsion_publ_flag
B1 N2 N3 C4 -0.4(3) yes
C2 N2 N3 C4 178.8(2) yes
N2 N3 C4 C4a 1.4(3) yes
N3 C4 C4a C5 178.5(2) no
N3 C4 C4a C8a -0.6(3) yes
C8a C4a C5 C6 0.5(3) no
C4 C4a C5 C6 -178.6(2) no
C4a C5 C6 C7 -0.2(3) no
C5 C6 C7 C8 -0.3(3) no
C5 C4a C8a C8 -0.2(3) no
C4 C4a C8a C8 178.9(2) no
C5 C4a C8a B1 179.7(2) no
C4 C4a C8a B1 -1.2(3) yes
C6 C7 C8 C8a 0.6(3) no
C4a C8a C8 C7 -0.3(3) no
B1 C8a C8 C7 179.8(2) no
N3 N2 B1 O1 177.3(2) yes
C2 N2 B1 O1 -1.8(3) yes
N3 N2 B1 C8a -1.3(3) yes
C2 N2 B1 C8a 179.7(2) yes
C8 C8a B1 O1 3.5(4) no
C4a C8a B1 O1 -176.4(2) yes
C8 C8a B1 N2 -178.2(2) no
C4a C8a B1 N2 2.0(3) yes

loop_
_cod_related_entry_id
_cod_related_entry_database
_cod_related_entry_code
1 ChemSpider 13588445
